data_7706954
loop_
_publ_author_name
'Garg, Shipra'
'Unruh, Daniel K.'
'Krempner, Clemens'

_publ_section_title
;
 Synthesis, structures and catalytic activity of some BINOL based
 boronates and boronium salts.
;
_journal_issue 14
_journal_name_full 'Dalton transactions (Cambridge, England : 2003)'
_journal_page_first 5044
_journal_page_last 5049
_journal_paper_doi 10.1039/d1dt00842k
_journal_volume 50
_journal_year 2021
_chemical_absolute_configuration ad
_chemical_formula_moiety 'C40 H24 B O4, C16 H34 N4 P, 2(C H2 Cl2)'
_chemical_formula_sum 'C58 H62 B Cl4 N4 O4 P'
_chemical_formula_weight 1062.69
_space_group_crystal_system monoclinic
_space_group_IT_number 4
_space_group_name_Hall 'P 2yb'
_space_group_name_H-M_alt 'P 1 21 1'
_atom_sites_solution_hydrogens mixed
_atom_sites_solution_primary dual
_audit_creation_date 2020-09-18
_audit_creation_method
;
Olex2 1.3-ac4
(compiled 2020.03.28 svn.rd84adfe8 for Rigaku Oxford Diffraction, GUI svn.r6032)
;
_audit_update_record
;
2021-02-01 deposited with the CCDC.	2021-03-23 downloaded from the CCDC.
;
_cell_angle_alpha 90
_cell_angle_beta 92.1820(10)
_cell_angle_gamma 90
_cell_formula_units_Z 2
_cell_length_a 10.93710(10)
_cell_length_b 19.13750(10)
_cell_length_c 12.85790(10)
_cell_measurement_reflns_used 54483
_cell_measurement_temperature 100.0(2)
_cell_measurement_theta_max 77.3430
_cell_measurement_theta_min 3.4310
_cell_volume 2689.32(4)
_computing_cell_refinement 'CrysAlisPro 1.171.40.82a (Rigaku OD, 2020)'
_computing_data_collection 'CrysAlisPro 1.171.40.82a (Rigaku OD, 2020)'
_computing_data_reduction 'CrysAlisPro 1.171.40.82a (Rigaku OD, 2020)'
_computing_molecular_graphics 'Olex2 1.3-ac4 (Dolomanov et al., 2009)'
_computing_publication_material 'Olex2 1.3-ac4 (Dolomanov et al., 2009)'
_computing_structure_refinement 'XL  (Sheldrick, 2008)'
_computing_structure_solution 'SHELXT 2014/5 (Sheldrick, 2014)'
_diffrn_ambient_environment N~2~
_diffrn_ambient_temperature 100.0(2)
_diffrn_detector 'Hybrid Pixel Array Detector'
_diffrn_detector_area_resol_mean 10.0000
_diffrn_detector_type HyPix
_diffrn_measured_fraction_theta_full 0.999
_diffrn_measured_fraction_theta_max 0.987
_diffrn_measurement_details
;
List of Runs (angles in degrees, time in seconds):

  # Type    Start    End  Width  t~exp~   \w     \q     \k     \f   Frames
#--------------------------------------------------------------------------
  1  \w     26.00 121.00   0.50    0.05    --   48.15  77.00 -30.00  190
  2  \w     26.00 121.00   0.50    0.05    --   48.15  77.00 -90.00  190
  3  \w     33.00 121.00   0.50    0.05    --   48.15  57.00-120.00  176
  4  \w     26.00  95.00   0.50    0.05    --   48.15  77.00  60.00  138
  5  \w     33.00 121.00   0.50    0.05    --   48.15  57.00  60.00  176
  6  \w     26.00 121.00   0.50    0.05    --   48.15  77.00 120.00  190
  7  \w     26.00 121.00   0.50    0.05    --   48.15  77.00 150.00  190
  8  \w     88.00 178.00   0.50    0.15    --  107.75 136.00  44.00  180
  9  \w     95.00 178.00   0.50    0.15    --  107.75 125.00 120.00  166
 10  \w     95.00 178.00   0.50    0.15    --  107.75 125.00 150.00  166
 11  \w     95.00 178.00   0.50    0.15    --  107.75 125.00  90.00  166
 12  \w     90.00 178.00   0.50    0.15    --  107.75 133.00-134.00  176
 13  \w     95.00 178.00   0.50    0.15    --  107.75 125.00-180.00  166
 14  \w     95.00 178.00   0.50    0.15    --  107.75  30.00  30.00  166
 15  \w     94.00 178.00   0.50    0.15    --  107.75  15.00 -30.00  168
 16  \w     94.00 178.00   0.50    0.15    --  107.75  15.00 120.00  168
 17  \w     35.00  73.00   0.50    0.15    --  107.75 -61.00 150.00   76
 18  \w     35.00 107.00   0.50    0.15    --  107.75 -77.00 150.00  144
 19  \w     35.00 107.00   0.50    0.15    --  107.75 -77.00 120.00  144
 20  \w     35.00  73.00   0.50    0.15    --  107.75 -61.00  60.00   76
 21  \w    -26.00  28.00   0.50    0.05    --   48.15 -19.00-180.00  108
 22  \w     35.00  73.00   0.50    0.15    --  107.75 -61.00-150.00   76
 23  \w     35.00 106.00   0.50    0.15    --  107.75 -94.00-150.00  142
 24  \w     35.00 112.00   0.50    0.15    --  107.75-125.00-180.00  154
 25  \w     41.00 102.00   0.50    0.05    --   48.15-136.00 -20.00  122
 26  \w     35.00 112.00   0.50    0.15    --  107.75-125.00 -90.00  154
 27  \w     35.00 107.00   0.50    0.15    --  107.75-102.00 -45.52  144
 28  \w     35.00 106.00   0.50    0.15    --  107.75 -94.00-180.00  142
 29  \w     41.00 120.00   0.50    0.15    --  107.75-136.00 -20.00  158
 30  \w     35.00 106.00   0.50    0.15    --  107.75 -94.00 -30.00  142
 31  \w     35.00 106.00   0.50    0.15    --  107.75 -94.00   0.00  142
 32  \w     35.00 106.00   0.50    0.15    --  107.75 -94.00  60.00  142
 33  \w     39.00 100.00   0.50    0.05    --   48.15-133.00 158.00  122
 34  \w     39.00 118.00   0.50    0.15    --  107.75-133.00 158.00  158
 35  \w    -94.00 -19.00   0.50    0.05    --  -48.15 136.00  44.00  150
 36  \w    -86.00 -13.00   0.50    0.15    --  -86.25 125.00 120.00  146
 37  \w    -94.00 -19.00   0.50    0.15    --  -86.25 136.00  44.00  150
 38  \w    -92.00 -17.00   0.50    0.15    --  -86.25 133.00-134.00  150
 39  \w    -92.00 -17.00   0.50    0.05    --  -48.15 133.00-134.00  150
 40  \w    -49.00 -14.00   0.50    0.15    --  -86.25  45.00   0.00   70
 41  \w    -49.00 -14.00   0.50    0.15    --  -86.25  45.00  30.00   70
 42  \w    -49.00 -14.00   0.50    0.15    --  -86.25  45.00  90.00   70
 43  \w    -69.00 -13.00   0.50    0.15    --  -86.25  61.00 120.00  112
 44  \w    -49.00 -14.00   0.50    0.15    --  -86.25  45.00  60.00   70
 45  \w    -49.00 -14.00   0.50    0.15    --  -86.25  45.00 -90.00   70
 46  \w    -49.00 -14.00   0.50    0.15    --  -86.25  45.00-120.00   70
 47  \w    -24.00  27.00   0.50    0.05    --  -48.15  19.00-120.00  102
 48  \w    -24.00  27.00   0.50    0.05    --  -48.15  19.00 -90.00  102
 49  \w    -24.00  27.00   0.50    0.05    --  -48.15  19.00 -30.00  102
 50  \w    -24.00  27.00   0.50    0.05    --  -48.15  19.00  30.00  102
 51  \w    -24.00  27.00   0.50    0.05    --  -48.15  19.00  90.00  102
 52  \w    -24.00  27.00   0.50    0.05    --  -48.15  19.00 150.00  102
 53  \w   -121.00 -66.00   0.50    0.05    --  -48.15-136.00 -20.00  110
 54  \w   -159.00 -66.00   0.50    0.15    --  -86.25-136.00 -20.00  186
 55  \w   -121.00 -68.00   0.50    0.05    --  -48.15-133.00 158.00  106
 56  \w   -159.00 -68.00   0.50    0.15    --  -86.25-133.00 158.00  182
;
_diffrn_measurement_device 'four-circle diffractometer'
_diffrn_measurement_device_type 'XtaLAB Synergy, Dualflex, HyPix'
_diffrn_measurement_method '\w scans'
_diffrn_orient_matrix_type 'CrysAlisPro convention (1999,Acta A55,543-557)'
_diffrn_orient_matrix_UB_11 -0.0202987000
_diffrn_orient_matrix_UB_12 0.0784846000
_diffrn_orient_matrix_UB_13 -0.0210457000
_diffrn_orient_matrix_UB_21 0.0857223000
_diffrn_orient_matrix_UB_22 0.0179487000
_diffrn_orient_matrix_UB_23 0.0940488000
_diffrn_orient_matrix_UB_31 0.1100054000
_diffrn_orient_matrix_UB_32 0.0005394000
_diffrn_orient_matrix_UB_33 -0.0713377000
_diffrn_radiation_monochromator mirror
_diffrn_radiation_probe x-ray
_diffrn_radiation_type 'Cu K\a'
_diffrn_radiation_wavelength 1.54184
_diffrn_reflns_av_R_equivalents 0.0445
_diffrn_reflns_av_unetI/netI 0.0264
_diffrn_reflns_Laue_measured_fraction_full 0.999
_diffrn_reflns_Laue_measured_fraction_max 0.987
_diffrn_reflns_limit_h_max 13
_diffrn_reflns_limit_h_min -11
_diffrn_reflns_limit_k_max 24
_diffrn_reflns_limit_k_min -24
_diffrn_reflns_limit_l_max 15
_diffrn_reflns_limit_l_min -16
_diffrn_reflns_number 65152
_diffrn_reflns_point_group_measured_fraction_full 0.999
_diffrn_reflns_point_group_measured_fraction_max 0.972
_diffrn_reflns_theta_full 67.684
_diffrn_reflns_theta_max 77.735
_diffrn_reflns_theta_min 3.440
_diffrn_source 'micro-focus sealed X-ray tube'
_diffrn_source_type 'PhotonJet (Cu) X-ray Source'
_exptl_absorpt_coefficient_mu 2.681
_exptl_absorpt_correction_T_max 1.000
_exptl_absorpt_correction_T_min 0.375
_exptl_absorpt_correction_type gaussian
_exptl_absorpt_process_details
;
CrysAlisPro 1.171.40.82a (Rigaku Oxford Diffraction, 2020)
Numerical absorption correction based on gaussian integration over
a multifaceted crystal model
Empirical absorption correction using spherical harmonics,
implemented in SCALE3 ABSPACK scaling algorithm.
;
_exptl_crystal_colour 'clear colourless'
_exptl_crystal_colour_lustre clear
_exptl_crystal_colour_primary colourless
_exptl_crystal_density_diffrn 1.312
_exptl_crystal_description block
_exptl_crystal_F_000 1116
_exptl_crystal_recrystallization_method 'Slow evaporation from dichloromethane'
_exptl_crystal_size_max 0.296
_exptl_crystal_size_mid 0.254
_exptl_crystal_size_min 0.25
_refine_diff_density_max 0.477
_refine_diff_density_min -0.465
_refine_diff_density_rms 0.048
_refine_ls_abs_structure_details
;
 Flack x determined using 5073 quotients [(I+)-(I-)]/[(I+)+(I-)]
 (Parsons, Flack and Wagner, Acta Cryst. B69 (2013) 249-259).
;
_refine_ls_abs_structure_Flack 0.005(4)
_refine_ls_extinction_method none
_refine_ls_goodness_of_fit_ref 1.007
_refine_ls_hydrogen_treatment mixed
_refine_ls_matrix_type full
_refine_ls_number_parameters 742
_refine_ls_number_reflns 11148
_refine_ls_number_restraints 221
_refine_ls_restrained_S_all 1.073
_refine_ls_R_factor_all 0.0366
_refine_ls_R_factor_gt 0.0361
_refine_ls_shift/su_max 0.002
_refine_ls_shift/su_mean 0.000
_refine_ls_structure_factor_coef Fsqd
_refine_ls_weighting_details 'w=1/[\s^2^(Fo^2^)+(0.0524P)^2^+1.1552P] where P=(Fo^2^+2Fc^2^)/3'
_refine_ls_weighting_scheme calc
_refine_ls_wR_factor_gt 0.0931
_refine_ls_wR_factor_ref 0.0937
_reflns_Friedel_coverage 0.911
_reflns_Friedel_fraction_full 0.999
_reflns_Friedel_fraction_max 0.956
_reflns_number_gt 10949
_reflns_number_total 11148
_reflns_threshold_expression 'I > 2\s(I)'
_cod_data_source_file d1dt00842k2.cif
_cod_data_source_block R-8_CCDC1
_cod_depositor_comments 'Adding full bibliography for 7706949--7706955.cif.'
_cod_database_code 7706954
_shelx_shelxl_version_number 2018/3
_chemical_oxdiff_formula 'C118  H130  B2  N10  O12  P6  '
_shelx_space_group_comment
;
The symmetry employed for this shelxl refinement is uniquely defined
by the following loop, which should always be used as a source of
symmetry information in preference to the above space-group names.
They are only intended as comments.
;
_shelx_estimated_absorpt_t_max 0.554
_shelx_estimated_absorpt_t_min 0.504
_reflns_odcompleteness_completeness 99.92
_reflns_odcompleteness_iscentric 1
_reflns_odcompleteness_theta 68.13
_olex2_refinement_description
;
1. Fixed Uiso
 At 1.2 times of:
  All C(H) groups, All C(H,H) groups, All N(H) groups
 At 1.5 times of:
  All C(H,H,H) groups
2. Restrained distances
 Cl1A-C56A = Cl2A-C56A = Cl1B-C56B = Cl2B-C56B
 1.76328 with sigma of 0.02
 Cl3A-C57A = Cl4A-C57A = Cl3B-C57B = Cl4B-C57B
 1.76328 with sigma of 0.02
 Cl3C-C57C = Cl4C-C57C
 1.76328 with sigma of 0.02
 Cl1A-Cl2A = Cl1B-Cl2B = Cl3A-Cl4A = Cl3B-Cl4B = Cl3C-Cl4C
 2.93183 with sigma of 0.02
3. Uiso/Uaniso restraints and constraints
Cl3A \\sim Cl4A \\sim C57A \\sim Cl3B \\sim Cl4B \\sim C57B \\sim Cl3C \\sim
Cl4C \\sim C57C: within 2A with sigma of 0.005 and sigma for terminal atoms of
0.01 within 2A
Cl1A \\sim Cl2A \\sim Cl1B \\sim Cl2B \\sim C56A \\sim C56B: within 2A with
sigma of 0.005 and sigma for terminal atoms of 0.01 within 2A
4. Others
 1*[Sof(Cl3A)+Sof(Cl4A)+Sof(C57A)+Sof(H57A)+Sof(H57B)]+1*[Sof(Cl3B)+Sof(Cl4B)+
 Sof(C57B)+Sof(H57C)+Sof(H57D)]+1*[Sof(Cl3C)+Sof(Cl4C)+Sof(C57C)+Sof(H57E)+
 Sof(H57F)]=1 with esd of 0
 Sof(Cl1B)=Sof(Cl2B)=Sof(C56B)=Sof(H56C)=Sof(H56D)=1-FVAR(1)
 Sof(Cl1A)=Sof(Cl2A)=Sof(C56A)=Sof(H56A)=Sof(H56B)=FVAR(1)
 1(DFIX)=1(DFIX)=1(DFIX)=FVAR(2)
 Sof(Cl3A)=Sof(Cl4A)=Sof(C57A)=Sof(H57A)=Sof(H57B)=FVAR(3)
 Sof(Cl3B)=Sof(Cl4B)=Sof(C57B)=Sof(H57C)=Sof(H57D)=FVAR(4)
 Sof(Cl3C)=Sof(Cl4C)=Sof(C57C)=Sof(H57E)=Sof(H57F)=FVAR(5)
5.a Secondary CH2 refined with riding coordinates:
 C5(H5A,H5B), C6(H6A,H6B), C7(H7A,H7B), C8(H8A,H8B), C9(H9A,H9B), C10(H10A,
 H10B), C11(H11A,H11B), C12(H12A,H12B), C13(H13A,H13B), C14(H14A,H14B),
 C15(H15A,H15B), C16(H16A,H16B), C56A(H56A,H56B), C56B(H56C,H56D), C57A(H57A,
 H57B), C57B(H57C,H57D), C57C(H57E,H57F)
5.b Aromatic/amide H refined with riding coordinates:
 C20(H20), C21(H21), C22(H22), C23(H23), C25(H25), C26(H26), C29(H29),
 C30(H30), C32(H32), C33(H33), C34(H34), C35(H35), C39(H39), C40(H40), C41(H41),
  C42(H42), C44(H44), C45(H45), C48(H48), C49(H49), C51(H51), C52(H52),
 C53(H53), C54(H54)
5.c Idealised Me refined as rotating group:
 C2(H2A,H2B,H2C), C3(H3A,H3B,H3C), C4(H4A,H4B,H4C)
;
_olex2_date_sample_data_collection 2020-09-15
_olex2_date_sample_submission 2020-09-15
_olex2_exptl_crystal_mounting_method 'MiTeGen 100 um MicroLoop'
_olex2_submission_original_sample_id kre20_31
_olex2_submission_special_instructions 'No special instructions were received'
_oxdiff_diffrn_reflns_filtered 6723
_oxdiff_exptl_absorpt_empirical_details
;
Empirical correction (ABSPACK) includes:
- Absorption correction using spherical harmonics
- Frame scaling
;
_oxdiff_exptl_absorpt_empirical_full_max 1.298
_oxdiff_exptl_absorpt_empirical_full_min 0.776

loop_
_space_group_symop_operation_xyz
'x, y, z'
'-x, y+1/2, -z'

loop_
_atom_site_label
_atom_site_type_symbol
_atom_site_fract_x
_atom_site_fract_y
_atom_site_fract_z
_atom_site_U_iso_or_equiv
_atom_site_adp_type
_atom_site_occupancy
_atom_site_site_symmetry_order
_atom_site_calc_flag
_atom_site_refinement_flags_posn
_atom_site_refinement_flags_adp
_atom_site_refinement_flags_occupancy
_atom_site_disorder_assembly
_atom_site_disorder_group
O1 O 0.57198(15) 0.47096(9) 0.46781(13) 0.0178(3) Uani 1 1 d . . . . .
O2 O 0.47599(15) 0.38666(9) 0.34644(13) 0.0168(3) Uani 1 1 d . . . . .
O3 O 0.54216(15) 0.34649(9) 0.50599(13) 0.0175(3) Uani 1 1 d . . . . .
O4 O 0.37861(16) 0.43393(9) 0.50056(13) 0.0174(3) Uani 1 1 d . . . . .
C17 C 0.6624(2) 0.48234(12) 0.40126(19) 0.0164(5) Uani 1 1 d . . . . .
C18 C 0.6388(2) 0.49395(12) 0.29616(18) 0.0153(4) Uani 1 1 d . . . . .
C019 C 0.4596(2) 0.54812(13) 0.19014(18) 0.0162(5) Uani 1 1 d . . . . .
C19 C 0.7401(2) 0.50198(12) 0.22935(19) 0.0158(4) Uani 1 1 d . . . . .
C20 C 0.7253(2) 0.50350(13) 0.11891(19) 0.0176(5) Uani 1 1 d . . . . .
H20 H 0.647280 0.499122 0.088161 0.021 Uiso 1 1 calc R U . . .
C21 C 0.8235(2) 0.51126(15) 0.0571(2) 0.0225(5) Uani 1 1 d . . . . .
H21 H 0.811516 0.511727 -0.014938 0.027 Uiso 1 1 calc R U . . .
C22 C 0.9431(2) 0.51859(15) 0.1017(2) 0.0245(5) Uani 1 1 d . . . . .
H22 H 1.009143 0.525542 0.059444 0.029 Uiso 1 1 calc R U . . .
C23 C 0.9607(2) 0.51538(14) 0.2075(2) 0.0221(5) Uani 1 1 d . . . . .
H23 H 1.039479 0.519378 0.236604 0.027 Uiso 1 1 calc R U . . .
C24 C 0.8614(2) 0.50609(13) 0.2734(2) 0.0181(5) Uani 1 1 d . . . . .
C25 C 0.8797(2) 0.49924(14) 0.3831(2) 0.0204(5) Uani 1 1 d . . . . .
H25 H 0.958091 0.503669 0.413029 0.024 Uiso 1 1 calc R U . . .
C26 C 0.7839(2) 0.48628(13) 0.44486(19) 0.0191(5) Uani 1 1 d . . . . .
H26 H 0.797820 0.479946 0.516031 0.023 Uiso 1 1 calc R U . . .
C27 C 0.5105(2) 0.49272(13) 0.25363(18) 0.0156(5) Uani 1 1 d . . . . .
C28 C 0.4362(2) 0.43689(13) 0.27778(17) 0.0154(5) Uani 1 1 d . . . . .
C29 C 0.3182(2) 0.42889(13) 0.22977(18) 0.0177(5) Uani 1 1 d . . . . .
H29 H 0.271721 0.389600 0.244037 0.021 Uiso 1 1 calc R U . . .
C30 C 0.2725(2) 0.47851(14) 0.16274(19) 0.0183(5) Uani 1 1 d . . . . .
H30 H 0.197027 0.471507 0.128612 0.022 Uiso 1 1 calc R U . . .
C31 C 0.3391(2) 0.54070(13) 0.14458(18) 0.0168(5) Uani 1 1 d . . . . .
C32 C 0.2873(2) 0.59734(14) 0.08611(19) 0.0195(5) Uani 1 1 d . . . . .
H32 H 0.209302 0.592574 0.055542 0.023 Uiso 1 1 calc R U . . .
C33 C 0.3495(2) 0.65844(15) 0.07391(19) 0.0213(5) Uani 1 1 d . . . . .
H33 H 0.313357 0.695166 0.036681 0.026 Uiso 1 1 calc R U . . .
C34 C 0.4687(2) 0.66559(14) 0.11800(18) 0.0197(5) Uani 1 1 d . . . . .
H34 H 0.511600 0.706973 0.108927 0.024 Uiso 1 1 calc R U . . .
C35 C 0.5222(2) 0.61197(13) 0.17428(19) 0.0180(5) Uani 1 1 d . . . . .
H35 H 0.601043 0.617627 0.202602 0.022 Uiso 1 1 calc R U . . .
C36 C 0.5510(2) 0.34677(13) 0.61204(18) 0.0163(5) Uani 1 1 d . . . . .
C37 C 0.4481(2) 0.34530(12) 0.67103(18) 0.0156(4) Uani 1 1 d . . . . .
C38 C 0.4645(2) 0.35071(12) 0.78237(19) 0.0163(5) Uani 1 1 d . . . . .
C39 C 0.3655(2) 0.36245(14) 0.8491(2) 0.0201(5) Uani 1 1 d . . . . .
H39 H 0.286268 0.364837 0.820403 0.024 Uiso 1 1 calc R U . . .
C40 C 0.3839(3) 0.37028(15) 0.9541(2) 0.0245(5) Uani 1 1 d . . . . .
H40 H 0.317378 0.378195 0.995492 0.029 Uiso 1 1 calc R U . . .
C41 C 0.5027(3) 0.36649(16) 1.0002(2) 0.0269(6) Uani 1 1 d . . . . .
H41 H 0.514369 0.370905 1.071958 0.032 Uiso 1 1 calc R U . . .
C42 C 0.6005(2) 0.35630(15) 0.9391(2) 0.0233(5) Uani 1 1 d . . . . .
H42 H 0.678766 0.353974 0.969772 0.028 Uiso 1 1 calc R U . . .
C43 C 0.5848(2) 0.34919(13) 0.82949(19) 0.0186(5) Uani 1 1 d . . . . .
C44 C 0.6864(2) 0.34458(14) 0.7651(2) 0.0209(5) Uani 1 1 d . . . . .
H44 H 0.764886 0.341161 0.795114 0.025 Uiso 1 1 calc R U . . .
C45 C 0.6704(2) 0.34509(13) 0.6593(2) 0.0188(5) Uani 1 1 d . . . . .
H45 H 0.738272 0.344331 0.617881 0.023 Uiso 1 1 calc R U . . .
C46 C 0.3240(2) 0.34377(13) 0.61930(18) 0.0159(5) Uani 1 1 d . . . . .
C47 C 0.2958(2) 0.38996(13) 0.53870(19) 0.0166(5) Uani 1 1 d . . . . .
C48 C 0.1737(2) 0.39734(13) 0.49891(19) 0.0186(5) Uani 1 1 d . . . . .
H48 H 0.156051 0.429678 0.446466 0.022 Uiso 1 1 calc R U . . .
C49 C 0.0814(2) 0.35745(14) 0.5367(2) 0.0214(5) Uani 1 1 d . . . . .
H49 H 0.001012 0.365160 0.513393 0.026 Uiso 1 1 calc R U . . .
C50 C 0.1076(2) 0.30474(14) 0.6109(2) 0.0194(5) Uani 1 1 d . . . . .
C51 C 0.0150(2) 0.25888(15) 0.6453(2) 0.0263(6) Uani 1 1 d . . . . .
H51 H -0.065469 0.265539 0.621444 0.032 Uiso 1 1 calc R U . . .
C52 C 0.0419(3) 0.20524(15) 0.7125(2) 0.0283(6) Uani 1 1 d . . . . .
H52 H -0.019742 0.175857 0.734388 0.034 Uiso 1 1 calc R U . . .
C53 C 0.1640(3) 0.19484(14) 0.7484(2) 0.0241(5) Uani 1 1 d . . . . .
H53 H 0.183032 0.157583 0.792587 0.029 Uiso 1 1 calc R U . . .
C54 C 0.2548(2) 0.23898(13) 0.7190(2) 0.0194(5) Uani 1 1 d . . . . .
H54 H 0.334506 0.231415 0.744406 0.023 Uiso 1 1 calc R U . . .
C55 C 0.2305(2) 0.29626(13) 0.65049(19) 0.0176(5) Uani 1 1 d . . . . .
B1 B 0.4926(2) 0.40934(15) 0.4557(2) 0.0166(5) Uani 1 1 d . . . . .
P1 P 0.44582(5) 0.66610(3) 0.63997(4) 0.01582(13) Uani 1 1 d . . . . .
N1 N 0.3888(2) 0.73747(11) 0.68860(17) 0.0186(4) Uani 1 1 d . . . . .
H1 H 0.427(3) 0.7720(19) 0.667(3) 0.022 Uiso 1 1 d . U . . .
N2 N 0.3899(2) 0.63338(11) 0.53178(16) 0.0187(4) Uani 1 1 d . . . . .
N3 N 0.4253(2) 0.60379(11) 0.72519(16) 0.0196(4) Uani 1 1 d . . . . .
N4 N 0.5859(2) 0.68900(12) 0.61636(17) 0.0207(4) Uani 1 1 d . . . . .
C1 C 0.2603(2) 0.75629(14) 0.7143(2) 0.0197(5) Uani 1 1 d . . . . .
C2 C 0.2718(3) 0.81636(16) 0.7915(3) 0.0310(6) Uani 1 1 d . . . . .
H2A H 0.312327 0.800284 0.854599 0.046 Uiso 1 1 calc R U . . .
H2B H 0.191705 0.833258 0.806597 0.046 Uiso 1 1 calc R U . . .
H2C H 0.318459 0.853438 0.762174 0.046 Uiso 1 1 calc R U . . .
C3 C 0.1916(3) 0.69630(15) 0.7643(2) 0.0244(5) Uani 1 1 d . . . . .
H3A H 0.191963 0.656265 0.719290 0.037 Uiso 1 1 calc R U . . .
H3B H 0.108756 0.710262 0.774939 0.037 Uiso 1 1 calc R U . . .
H3C H 0.231050 0.684674 0.829980 0.037 Uiso 1 1 calc R U . . .
C4 C 0.1911(3) 0.78015(17) 0.6152(2) 0.0309(6) Uani 1 1 d . . . . .
H4A H 0.234463 0.818021 0.584406 0.046 Uiso 1 1 calc R U . . .
H4B H 0.110671 0.795504 0.632072 0.046 Uiso 1 1 calc R U . . .
H4C H 0.184653 0.741940 0.566978 0.046 Uiso 1 1 calc R U . . .
C5 C 0.4126(2) 0.66450(16) 0.42843(18) 0.0238(5) Uani 1 1 d . . . . .
H5A H 0.476523 0.639369 0.393880 0.029 Uiso 1 1 calc R U . . .
H5B H 0.435886 0.713247 0.435075 0.029 Uiso 1 1 calc R U . . .
C6 C 0.2908(3) 0.65694(15) 0.36944(19) 0.0246(5) Uani 1 1 d . . . . .
H6A H 0.301233 0.655498 0.294899 0.030 Uiso 1 1 calc R U . . .
H6B H 0.235791 0.694886 0.385459 0.030 Uiso 1 1 calc R U . . .
C7 C 0.2438(3) 0.58737(15) 0.4094(2) 0.0246(5) Uani 1 1 d . . . . .
H7A H 0.283545 0.548458 0.376173 0.029 Uiso 1 1 calc R U . . .
H7B H 0.155976 0.583364 0.397272 0.029 Uiso 1 1 calc R U . . .
C8 C 0.2773(2) 0.58967(14) 0.5259(2) 0.0204(5) Uani 1 1 d . . . . .
H8A H 0.212378 0.610866 0.564471 0.025 Uiso 1 1 calc R U . . .
H8B H 0.293371 0.543144 0.553088 0.025 Uiso 1 1 calc R U . . .
C9 C 0.4442(3) 0.61534(16) 0.8390(2) 0.0268(6) Uani 1 1 d . . . . .
H9A H 0.371653 0.602194 0.875422 0.032 Uiso 1 1 calc R U . . .
H9B H 0.462172 0.664102 0.853421 0.032 Uiso 1 1 calc R U . . .
C10 C 0.5531(3) 0.56902(19) 0.8734(3) 0.0406(8) Uani 1 1 d . . . . .
H10A H 0.619323 0.597224 0.903231 0.049 Uiso 1 1 calc R U . . .
H10B H 0.528819 0.535244 0.924955 0.049 Uiso 1 1 calc R U . . .
C11 C 0.5929(3) 0.53238(16) 0.7760(2) 0.0309(6) Uani 1 1 d . . . . .
H11A H 0.618031 0.484720 0.790984 0.037 Uiso 1 1 calc R U . . .
H11B H 0.659861 0.557057 0.745024 0.037 Uiso 1 1 calc R U . . .
C12 C 0.4783(3) 0.53402(14) 0.7046(2) 0.0238(5) Uani 1 1 d . . . . .
H12A H 0.498819 0.529350 0.632238 0.029 Uiso 1 1 calc R U . . .
H12B H 0.421975 0.497023 0.722055 0.029 Uiso 1 1 calc R U . . .
C13 C 0.6646(3) 0.65216(17) 0.5420(2) 0.0317(6) Uani 1 1 d . . . . .
H13A H 0.659446 0.674093 0.473933 0.038 Uiso 1 1 calc R U . . .
H13B H 0.641358 0.603428 0.534937 0.038 Uiso 1 1 calc R U . . .
C14 C 0.7924(3) 0.6592(2) 0.5912(3) 0.0393(7) Uani 1 1 d . . . . .
H14A H 0.810586 0.620922 0.638707 0.047 Uiso 1 1 calc R U . . .
H14B H 0.853528 0.660346 0.538546 0.047 Uiso 1 1 calc R U . . .
C15 C 0.7882(3) 0.72771(18) 0.6487(3) 0.0357(7) Uani 1 1 d . . . . .
H15A H 0.797332 0.766778 0.601551 0.043 Uiso 1 1 calc R U . . .
H15B H 0.852134 0.730042 0.702958 0.043 Uiso 1 1 calc R U . . .
C16 C 0.6622(3) 0.72795(16) 0.6949(3) 0.0300(6) Uani 1 1 d . . . . .
H16A H 0.663637 0.704514 0.761796 0.036 Uiso 1 1 calc R U . . .
H16B H 0.632272 0.775248 0.703250 0.036 Uiso 1 1 calc R U . . .
Cl1A Cl 1.00339(11) 0.52775(7) 0.67178(11) 0.0416(4) Uani 0.627(2) 1 d D U P A 1
Cl2A Cl 1.0683(2) 0.45152(14) 0.86192(13) 0.0830(8) Uani 0.627(2) 1 d D U P A 1
C56A C 1.1216(7) 0.4829(5) 0.7449(7) 0.0428(16) Uani 0.627(2) 1 d D U P A 1
H56A H 1.151182 0.444190 0.704187 0.051 Uiso 0.627(2) 1 calc R U P A 1
H56B H 1.189498 0.514546 0.759060 0.051 Uiso 0.627(2) 1 calc R U P A 1
Cl1B Cl 1.1503(2) 0.51143(13) 0.85644(17) 0.0404(6) Uani 0.373(2) 1 d D U P A 2
Cl2B Cl 0.9252(2) 0.4723(2) 0.7409(2) 0.0667(9) Uani 0.373(2) 1 d D U P A 2
C56B C 1.0855(13) 0.4876(11) 0.7343(14) 0.053(3) Uani 0.373(2) 1 d D U P A 2
H56C H 1.125068 0.445581 0.710110 0.063 Uiso 0.373(2) 1 calc R U P A 2
H56D H 1.099533 0.524545 0.684517 0.063 Uiso 0.373(2) 1 calc R U P A 2
Cl3A Cl -0.0527(2) 0.83090(10) 0.92204(18) 0.0559(5) Uani 0.649(4) 1 d D U P B 1
Cl4A Cl -0.0774(4) 0.68284(15) 0.9557(3) 0.1202(15) Uani 0.649(4) 1 d D U P B 1
C57A C -0.1039(12) 0.7667(6) 1.0065(10) 0.091(2) Uani 0.649(4) 1 d D U P B 1
H57A H -0.190731 0.772837 1.016347 0.110 Uiso 0.649(4) 1 calc R U P B 1
H57B H -0.061387 0.771385 1.073711 0.110 Uiso 0.649(4) 1 calc R U P B 1
Cl3B Cl -0.0154(8) 0.8429(4) 0.9744(8) 0.102(2) Uani 0.280(4) 1 d D U P C 2
Cl4B Cl -0.1329(10) 0.6978(5) 0.9512(7) 0.115(2) Uani 0.280(4) 1 d D U P C 2
C57B C -0.068(3) 0.7674(13) 1.029(2) 0.091(3) Uani 0.280(4) 1 d D U P C 2
H57C H -0.129004 0.780903 1.077706 0.110 Uiso 0.280(4) 1 calc R U P C 2
H57D H 0.000057 0.747563 1.069655 0.110 Uiso 0.280(4) 1 calc R U P C 2
Cl3C Cl 0.063(2) 0.7340(12) 1.0428(16) 0.095(4) Uani 0.072(2) 1 d D U P D 3
Cl4C Cl -0.127(2) 0.7845(14) 0.9020(19) 0.103(3) Uani 0.072(2) 1 d D U P D 3
C57C C -0.028(6) 0.807(3) 1.010(5) 0.091(3) Uani 0.072(2) 1 d D U P D 3
H57E H 0.023654 0.846350 0.991834 0.109 Uiso 0.072(2) 1 calc R U P D 3
H57F H -0.075614 0.820880 1.068738 0.109 Uiso 0.072(2) 1 calc R U P D 3

loop_
_atom_site_aniso_label
_atom_site_aniso_U_11
_atom_site_aniso_U_22
_atom_site_aniso_U_33
_atom_site_aniso_U_23
_atom_site_aniso_U_13
_atom_site_aniso_U_12
O1 0.0194(8) 0.0192(8) 0.0150(8) -0.0026(6) 0.0024(6) -0.0028(7)
O2 0.0186(8) 0.0164(8) 0.0153(8) -0.0006(6) -0.0009(6) -0.0007(6)
O3 0.0169(8) 0.0198(9) 0.0156(8) -0.0013(7) 0.0006(6) 0.0029(7)
O4 0.0186(8) 0.0166(8) 0.0171(8) 0.0019(6) 0.0030(6) 0.0025(6)
C17 0.0164(11) 0.0151(11) 0.0177(11) -0.0025(9) 0.0014(9) -0.0010(8)
C18 0.0150(11) 0.0135(11) 0.0173(11) -0.0012(9) -0.0003(9) -0.0012(8)
C019 0.0156(11) 0.0202(12) 0.0128(10) -0.0030(9) 0.0008(8) 0.0013(9)
C19 0.0165(11) 0.0116(10) 0.0192(11) -0.0009(9) -0.0008(9) 0.0006(9)
C20 0.0157(11) 0.0182(11) 0.0188(11) 0.0003(9) 0.0005(9) -0.0006(9)
C21 0.0207(12) 0.0285(14) 0.0183(12) 0.0012(10) 0.0014(9) 0.0013(10)
C22 0.0165(12) 0.0313(14) 0.0262(13) 0.0004(11) 0.0059(10) 0.0012(10)
C23 0.0139(11) 0.0259(14) 0.0264(13) -0.0013(10) -0.0008(9) 0.0006(10)
C24 0.0146(11) 0.0186(11) 0.0210(12) -0.0015(9) -0.0011(9) 0.0010(9)
C25 0.0146(11) 0.0232(13) 0.0230(12) -0.0025(10) -0.0033(9) 0.0008(9)
C26 0.0206(12) 0.0195(12) 0.0169(11) -0.0015(9) -0.0031(9) 0.0003(9)
C27 0.0148(11) 0.0202(12) 0.0120(10) -0.0028(9) 0.0010(8) 0.0009(9)
C28 0.0178(11) 0.0162(11) 0.0124(10) -0.0019(8) 0.0018(9) 0.0002(9)
C29 0.0166(11) 0.0204(12) 0.0164(11) -0.0044(9) 0.0042(9) -0.0035(9)
C30 0.0142(11) 0.0247(12) 0.0159(11) -0.0053(9) -0.0004(9) -0.0004(9)
C31 0.0154(11) 0.0217(12) 0.0133(10) -0.0037(9) 0.0002(8) 0.0024(9)
C32 0.0173(11) 0.0257(13) 0.0153(11) -0.0022(10) -0.0030(9) 0.0024(10)
C33 0.0243(12) 0.0234(13) 0.0160(10) 0.0008(10) -0.0010(9) 0.0062(10)
C34 0.0241(12) 0.0170(11) 0.0180(11) -0.0004(10) 0.0015(9) -0.0002(10)
C35 0.0162(11) 0.0201(12) 0.0175(11) -0.0020(9) -0.0005(9) 0.0008(9)
C36 0.0192(11) 0.0131(11) 0.0165(11) -0.0007(9) -0.0002(9) 0.0009(9)
C37 0.0151(11) 0.0130(11) 0.0185(11) -0.0001(9) -0.0010(9) 0.0010(8)
C38 0.0182(11) 0.0126(11) 0.0180(11) 0.0003(9) -0.0003(9) -0.0009(9)
C39 0.0188(12) 0.0201(12) 0.0214(12) 0.0002(10) 0.0001(9) 0.0009(9)
C40 0.0248(13) 0.0280(14) 0.0209(12) -0.0027(10) 0.0045(10) 0.0020(11)
C41 0.0329(14) 0.0325(14) 0.0152(11) -0.0018(10) -0.0030(10) -0.0015(12)
C42 0.0233(12) 0.0253(13) 0.0209(12) -0.0003(10) -0.0058(10) -0.0014(10)
C43 0.0201(12) 0.0160(11) 0.0195(11) 0.0014(9) -0.0016(9) -0.0011(9)
C44 0.0165(11) 0.0222(13) 0.0238(12) 0.0022(10) -0.0035(10) -0.0013(10)
C45 0.0160(11) 0.0176(11) 0.0227(12) 0.0002(10) 0.0015(9) 0.0018(9)
C46 0.0145(11) 0.0162(11) 0.0170(11) -0.0025(9) 0.0008(9) 0.0028(9)
C47 0.0178(11) 0.0155(11) 0.0166(11) -0.0026(9) 0.0030(9) 0.0012(9)
C48 0.0199(12) 0.0192(12) 0.0165(11) 0.0000(9) -0.0027(9) 0.0028(9)
C49 0.0178(11) 0.0241(13) 0.0220(12) -0.0037(10) -0.0041(9) 0.0013(10)
C50 0.0163(12) 0.0205(12) 0.0213(12) -0.0019(10) 0.0001(9) -0.0010(9)
C51 0.0174(12) 0.0256(14) 0.0357(15) 0.0030(12) -0.0020(11) -0.0030(10)
C52 0.0214(13) 0.0235(14) 0.0401(16) 0.0050(12) 0.0025(11) -0.0079(11)
C53 0.0240(13) 0.0190(12) 0.0293(14) 0.0052(10) 0.0015(10) -0.0004(10)
C54 0.0171(11) 0.0184(12) 0.0227(12) 0.0009(9) 0.0002(9) 0.0017(9)
C55 0.0173(12) 0.0184(12) 0.0171(11) -0.0018(9) 0.0007(9) -0.0008(9)
B1 0.0172(13) 0.0184(13) 0.0143(12) -0.0002(10) 0.0009(10) 0.0000(10)
P1 0.0192(3) 0.0148(3) 0.0135(3) 0.0003(2) 0.0011(2) 0.0015(2)
N1 0.0203(10) 0.0154(10) 0.0201(10) -0.0011(8) 0.0020(8) -0.0004(8)
N2 0.0218(10) 0.0191(10) 0.0152(10) 0.0009(8) 0.0027(8) -0.0006(8)
N3 0.0270(11) 0.0183(11) 0.0136(10) 0.0007(8) 0.0011(8) 0.0038(8)
N4 0.0193(10) 0.0198(10) 0.0232(11) -0.0001(8) 0.0018(8) 0.0014(8)
C1 0.0215(12) 0.0201(12) 0.0177(11) -0.0020(10) 0.0039(9) 0.0023(10)
C2 0.0318(15) 0.0251(14) 0.0367(16) -0.0093(12) 0.0117(12) -0.0028(11)
C3 0.0258(13) 0.0240(13) 0.0238(13) -0.0018(10) 0.0062(10) 0.0000(10)
C4 0.0259(14) 0.0403(17) 0.0265(14) 0.0081(12) 0.0013(11) 0.0072(12)
C5 0.0322(13) 0.0246(13) 0.0146(11) 0.0030(10) 0.0016(9) -0.0013(11)
C6 0.0319(14) 0.0262(14) 0.0156(11) 0.0000(10) -0.0012(10) 0.0087(11)
C7 0.0271(13) 0.0271(14) 0.0192(12) -0.0038(10) -0.0027(10) 0.0014(11)
C8 0.0238(12) 0.0187(12) 0.0188(12) -0.0024(9) 0.0009(10) -0.0024(10)
C9 0.0391(15) 0.0285(14) 0.0127(11) 0.0017(10) -0.0007(11) 0.0054(12)
C10 0.054(2) 0.0390(18) 0.0279(15) 0.0006(13) -0.0132(14) 0.0129(15)
C11 0.0330(15) 0.0229(14) 0.0363(15) 0.0038(12) -0.0042(12) 0.0046(11)
C12 0.0334(14) 0.0157(12) 0.0222(12) 0.0023(10) 0.0007(11) 0.0019(10)
C13 0.0258(14) 0.0350(17) 0.0352(15) -0.0028(12) 0.0122(12) 0.0011(12)
C14 0.0224(14) 0.0421(18) 0.0538(19) 0.0033(16) 0.0071(13) 0.0059(13)
C15 0.0229(14) 0.0376(17) 0.0467(18) 0.0082(14) -0.0006(13) -0.0057(12)
C16 0.0211(13) 0.0272(14) 0.0413(16) -0.0043(12) -0.0049(12) -0.0021(11)
Cl1A 0.0325(6) 0.0394(7) 0.0518(8) 0.0029(6) -0.0133(5) 0.0094(5)
Cl2A 0.0817(13) 0.132(2) 0.0366(8) 0.0173(10) 0.0210(8) 0.0645(14)
C56A 0.038(3) 0.056(3) 0.034(3) -0.010(2) -0.015(3) 0.030(3)
Cl1B 0.0367(11) 0.0473(13) 0.0370(11) -0.0149(9) 0.0006(8) -0.0012(9)
Cl2B 0.0394(13) 0.099(2) 0.0607(17) -0.0039(16) -0.0095(11) -0.0031(14)
C56B 0.049(5) 0.067(5) 0.041(4) -0.011(4) -0.004(5) 0.014(5)
Cl3A 0.0593(11) 0.0468(9) 0.0634(12) 0.0170(8) 0.0262(9) 0.0166(8)
Cl4A 0.161(3) 0.0591(13) 0.148(3) 0.0484(15) 0.101(2) 0.0427(16)
C57A 0.113(5) 0.067(3) 0.099(4) 0.030(3) 0.059(4) 0.025(4)
Cl3B 0.102(4) 0.093(4) 0.116(5) 0.034(4) 0.039(4) 0.006(3)
Cl4B 0.140(6) 0.112(5) 0.092(4) -0.008(4) -0.018(4) -0.034(4)
C57B 0.110(5) 0.073(4) 0.094(5) 0.029(4) 0.046(4) 0.019(4)
Cl3C 0.106(8) 0.099(8) 0.086(7) 0.030(7) 0.057(7) 0.042(7)
Cl4C 0.114(6) 0.094(6) 0.104(6) 0.018(6) 0.027(6) 0.011(6)
C57C 0.106(6) 0.074(5) 0.095(5) 0.029(5) 0.048(5) 0.020(5)

loop_
_atom_type_symbol
_atom_type_description
_atom_type_scat_dispersion_real
_atom_type_scat_dispersion_imag
_atom_type_scat_source
C C 0.0181 0.0091 'International Tables Vol C Tables 4.2.6.8 and 6.1.1.4'
H H 0.0000 0.0000 'International Tables Vol C Tables 4.2.6.8 and 6.1.1.4'
B B 0.0090 0.0039 'International Tables Vol C Tables 4.2.6.8 and 6.1.1.4'
Cl Cl 0.3639 0.7018 'International Tables Vol C Tables 4.2.6.8 and 6.1.1.4'
N N 0.0311 0.0180 'International Tables Vol C Tables 4.2.6.8 and 6.1.1.4'
O O 0.0492 0.0322 'International Tables Vol C Tables 4.2.6.8 and 6.1.1.4'
P P 0.2955 0.4335 'International Tables Vol C Tables 4.2.6.8 and 6.1.1.4'

loop_
_exptl_crystal_face_index_h
_exptl_crystal_face_index_k
_exptl_crystal_face_index_l
_exptl_crystal_face_perp_dist
-2 -1 0 0.1418
1 5 8 0.1296
7 4 0 0.1339
6 1 -4 0.1223
2 -3 -8 0.1215
-1 -5 -7 0.1302
-1 -10 5 0.1263
-6 0 5 0.1533
-4 10 1 0.1607
-1 12 -2 0.1310
3 8 -5 0.1388
6 0 -5 0.1272
6 -6 -3 0.1193
4 -11 0 0.1149
-1 -11 4 0.1215
5 9 -1 0.1425
1 12 3 0.1328
-5 -9 1 0.1298
-1 -12 -3 0.1198
4 -5 -6 0.1188
2 -10 -5 0.1229
1 12 -1 0.1288
0 12 0 0.1365
3 -11 -2 0.1171
0 -12 0 0.1216
7 -4 0 0.1218
0 -5 8 0.1297
-6 5 -3 0.1531
-2 6 -7 0.1413
1 4 -8 0.1204
-7 -1 0 0.1403
-2 -2 -8 0.1348
1 -1 -8 0.1203
0 1 8 0.1224
6 2 3 0.1438
-6 3 -3 0.1447
-2 3 -8 0.1344
0 -3 8 0.1204
7 -2 0 0.1204
-5 -8 -1 0.1372
0 -9 -6 0.1196
-6 -6 0 0.1364
0 11 3 0.1361

loop_
_geom_angle_atom_site_label_1
_geom_angle_atom_site_label_2
_geom_angle_atom_site_label_3
_geom_angle
_geom_angle_site_symmetry_1
_geom_angle_site_symmetry_3
_geom_angle_publ_flag
C17 O1 B1 120.43(19) . . ?
C28 O2 B1 115.69(18) . . ?
C36 O3 B1 116.79(19) . . ?
C47 O4 B1 122.44(19) . . ?
O1 C17 C18 122.1(2) . . ?
O1 C17 C26 117.0(2) . . ?
C18 C17 C26 120.8(2) . . ?
C17 C18 C19 118.8(2) . . ?
C17 C18 C27 119.7(2) . . ?
C19 C18 C27 121.4(2) . . ?
C31 C019 C27 119.4(2) . . ?
C35 C019 C27 122.5(2) . . ?
C35 C019 C31 118.0(2) . . ?
C20 C19 C18 122.6(2) . . ?
C20 C19 C24 117.7(2) . . ?
C24 C19 C18 119.8(2) . . ?
C19 C20 H20 119.3 . . ?
C21 C20 C19 121.3(2) . . ?
C21 C20 H20 119.3 . . ?
C20 C21 H21 119.7 . . ?
C20 C21 C22 120.6(2) . . ?
C22 C21 H21 119.7 . . ?
C21 C22 H22 120.3 . . ?
C23 C22 C21 119.4(2) . . ?
C23 C22 H22 120.3 . . ?
C22 C23 H23 119.3 . . ?
C22 C23 C24 121.3(2) . . ?
C24 C23 H23 119.3 . . ?
C23 C24 C19 119.6(2) . . ?
C23 C24 C25 121.6(2) . . ?
C25 C24 C19 118.8(2) . . ?
C24 C25 H25 119.6 . . ?
C26 C25 C24 120.8(2) . . ?
C26 C25 H25 119.6 . . ?
C17 C26 H26 119.7 . . ?
C25 C26 C17 120.5(2) . . ?
C25 C26 H26 119.7 . . ?
C019 C27 C18 122.5(2) . . ?
C28 C27 C18 118.9(2) . . ?
C28 C27 C019 118.5(2) . . ?
O2 C28 C27 120.8(2) . . ?
O2 C28 C29 117.9(2) . . ?
C27 C28 C29 121.2(2) . . ?
C28 C29 H29 119.8 . . ?
C30 C29 C28 120.4(2) . . ?
C30 C29 H29 119.8 . . ?
C29 C30 H30 119.7 . . ?
C29 C30 C31 120.6(2) . . ?
C31 C30 H30 119.7 . . ?
C30 C31 C019 119.1(2) . . ?
C30 C31 C32 121.9(2) . . ?
C32 C31 C019 118.9(2) . . ?
C31 C32 H32 119.2 . . ?
C33 C32 C31 121.5(2) . . ?
C33 C32 H32 119.2 . . ?
C32 C33 H33 120.2 . . ?
C32 C33 C34 119.7(2) . . ?
C34 C33 H33 120.2 . . ?
C33 C34 H34 119.7 . . ?
C35 C34 C33 120.6(2) . . ?
C35 C34 H34 119.7 . . ?
C019 C35 H35 119.3 . . ?
C34 C35 C019 121.4(2) . . ?
C34 C35 H35 119.3 . . ?
O3 C36 C37 121.4(2) . . ?
O3 C36 C45 117.2(2) . . ?
C37 C36 C45 121.3(2) . . ?
C36 C37 C38 118.2(2) . . ?
C36 C37 C46 120.2(2) . . ?
C38 C37 C46 121.5(2) . . ?
C39 C38 C37 122.8(2) . . ?
C39 C38 C43 117.2(2) . . ?
C43 C38 C37 119.9(2) . . ?
C38 C39 H39 119.1 . . ?
C40 C39 C38 121.8(2) . . ?
C40 C39 H39 119.1 . . ?
C39 C40 H40 119.7 . . ?
C39 C40 C41 120.6(2) . . ?
C41 C40 H40 119.7 . . ?
C40 C41 H41 120.2 . . ?
C42 C41 C40 119.6(2) . . ?
C42 C41 H41 120.2 . . ?
C41 C42 H42 119.4 . . ?
C41 C42 C43 121.2(2) . . ?
C43 C42 H42 119.4 . . ?
C42 C43 C38 119.6(2) . . ?
C44 C43 C38 119.0(2) . . ?
C44 C43 C42 121.3(2) . . ?
C43 C44 H44 119.7 . . ?
C45 C44 C43 120.6(2) . . ?
C45 C44 H44 119.7 . . ?
C36 C45 H45 119.8 . . ?
C44 C45 C36 120.5(2) . . ?
C44 C45 H45 119.8 . . ?
C47 C46 C37 119.6(2) . . ?
C47 C46 C55 118.1(2) . . ?
C55 C46 C37 122.3(2) . . ?
O4 C47 C46 122.5(2) . . ?
O4 C47 C48 116.4(2) . . ?
C46 C47 C48 120.8(2) . . ?
C47 C48 H48 119.6 . . ?
C49 C48 C47 120.8(2) . . ?
C49 C48 H48 119.6 . . ?
C48 C49 H49 119.8 . . ?
C48 C49 C50 120.4(2) . . ?
C50 C49 H49 119.8 . . ?
C49 C50 C51 121.5(2) . . ?
C49 C50 C55 119.1(2) . . ?
C51 C50 C55 119.4(2) . . ?
C50 C51 H51 119.3 . . ?
C52 C51 C50 121.4(3) . . ?
C52 C51 H51 119.3 . . ?
C51 C52 H52 120.3 . . ?
C51 C52 C53 119.4(2) . . ?
C53 C52 H52 120.3 . . ?
C52 C53 H53 119.6 . . ?
C54 C53 C52 120.7(2) . . ?
C54 C53 H53 119.6 . . ?
C53 C54 H54 119.2 . . ?
C53 C54 C55 121.7(2) . . ?
C55 C54 H54 119.2 . . ?
C50 C55 C46 119.9(2) . . ?
C54 C55 C46 122.7(2) . . ?
C54 C55 C50 117.3(2) . . ?
O1 B1 O2 112.8(2) . . ?
O1 B1 O4 101.99(19) . . ?
O3 B1 O1 114.0(2) . . ?
O3 B1 O2 102.11(19) . . ?
O3 B1 O4 113.3(2) . . ?
O4 B1 O2 113.1(2) . . ?
N1 P1 N3 106.73(11) . . ?
N2 P1 N1 120.86(11) . . ?
N2 P1 N3 103.61(11) . . ?
N2 P1 N4 105.65(11) . . ?
N4 P1 N1 102.76(12) . . ?
N4 P1 N3 118.19(12) . . ?
P1 N1 H1 110(2) . . ?
C1 N1 P1 131.20(18) . . ?
C1 N1 H1 111(2) . . ?
C5 N2 P1 122.78(18) . . ?
C5 N2 C8 110.3(2) . . ?
C8 N2 P1 122.95(16) . . ?
C9 N3 P1 122.13(18) . . ?
C12 N3 P1 118.10(17) . . ?
C12 N3 C9 105.6(2) . . ?
C13 N4 P1 124.19(19) . . ?
C16 N4 P1 120.99(19) . . ?
C16 N4 C13 110.5(2) . . ?
N1 C1 C2 105.7(2) . . ?
N1 C1 C3 113.1(2) . . ?
N1 C1 C4 109.1(2) . . ?
C2 C1 C3 108.8(2) . . ?
C2 C1 C4 110.2(2) . . ?
C4 C1 C3 109.9(2) . . ?
C1 C2 H2A 109.5 . . ?
C1 C2 H2B 109.5 . . ?
C1 C2 H2C 109.5 . . ?
H2A C2 H2B 109.5 . . ?
H2A C2 H2C 109.5 . . ?
H2B C2 H2C 109.5 . . ?
C1 C3 H3A 109.5 . . ?
C1 C3 H3B 109.5 . . ?
C1 C3 H3C 109.5 . . ?
H3A C3 H3B 109.5 . . ?
H3A C3 H3C 109.5 . . ?
H3B C3 H3C 109.5 . . ?
C1 C4 H4A 109.5 . . ?
C1 C4 H4B 109.5 . . ?
C1 C4 H4C 109.5 . . ?
H4A C4 H4B 109.5 . . ?
H4A C4 H4C 109.5 . . ?
H4B C4 H4C 109.5 . . ?
N2 C5 H5A 111.0 . . ?
N2 C5 H5B 111.0 . . ?
N2 C5 C6 103.6(2) . . ?
H5A C5 H5B 109.0 . . ?
C6 C5 H5A 111.0 . . ?
C6 C5 H5B 111.0 . . ?
C5 C6 H6A 111.3 . . ?
C5 C6 H6B 111.3 . . ?
C5 C6 C7 102.5(2) . . ?
H6A C6 H6B 109.2 . . ?
C7 C6 H6A 111.3 . . ?
C7 C6 H6B 111.3 . . ?
C6 C7 H7A 111.1 . . ?
C6 C7 H7B 111.1 . . ?
C6 C7 C8 103.5(2) . . ?
H7A C7 H7B 109.0 . . ?
C8 C7 H7A 111.1 . . ?
C8 C7 H7B 111.1 . . ?
N2 C8 C7 103.5(2) . . ?
N2 C8 H8A 111.1 . . ?
N2 C8 H8B 111.1 . . ?
C7 C8 H8A 111.1 . . ?
C7 C8 H8B 111.1 . . ?
H8A C8 H8B 109.0 . . ?
N3 C9 H9A 110.5 . . ?
N3 C9 H9B 110.5 . . ?
N3 C9 C10 106.0(2) . . ?
H9A C9 H9B 108.7 . . ?
C10 C9 H9A 110.5 . . ?
C10 C9 H9B 110.5 . . ?
C9 C10 H10A 110.6 . . ?
C9 C10 H10B 110.6 . . ?
H10A C10 H10B 108.7 . . ?
C11 C10 C9 105.8(2) . . ?
C11 C10 H10A 110.6 . . ?
C11 C10 H10B 110.6 . . ?
C10 C11 H11A 111.1 . . ?
C10 C11 H11B 111.1 . . ?
C10 C11 C12 103.5(2) . . ?
H11A C11 H11B 109.0 . . ?
C12 C11 H11A 111.1 . . ?
C12 C11 H11B 111.1 . . ?
N3 C12 C11 103.2(2) . . ?
N3 C12 H12A 111.1 . . ?
N3 C12 H12B 111.1 . . ?
C11 C12 H12A 111.1 . . ?
C11 C12 H12B 111.1 . . ?
H12A C12 H12B 109.1 . . ?
N4 C13 H13A 111.0 . . ?
N4 C13 H13B 111.0 . . ?
N4 C13 C14 103.6(2) . . ?
H13A C13 H13B 109.0 . . ?
C14 C13 H13A 111.0 . . ?
C14 C13 H13B 111.0 . . ?
C13 C14 H14A 111.0 . . ?
C13 C14 H14B 111.0 . . ?
H14A C14 H14B 109.0 . . ?
C15 C14 C13 103.7(3) . . ?
C15 C14 H14A 111.0 . . ?
C15 C14 H14B 111.0 . . ?
C14 C15 H15A 111.0 . . ?
C14 C15 H15B 111.0 . . ?
C14 C15 C16 103.8(2) . . ?
H15A C15 H15B 109.0 . . ?
C16 C15 H15A 111.0 . . ?
C16 C15 H15B 111.0 . . ?
N4 C16 C15 103.1(2) . . ?
N4 C16 H16A 111.1 . . ?
N4 C16 H16B 111.1 . . ?
C15 C16 H16A 111.1 . . ?
C15 C16 H16B 111.1 . . ?
H16A C16 H16B 109.1 . . ?
Cl1A C56A H56A 109.4 . . ?
Cl1A C56A H56B 109.4 . . ?
Cl2A C56A Cl1A 111.2(4) . . ?
Cl2A C56A H56A 109.4 . . ?
Cl2A C56A H56B 109.4 . . ?
H56A C56A H56B 108.0 . . ?
Cl1B C56B Cl2B 111.4(9) . . ?
Cl1B C56B H56C 109.4 . . ?
Cl1B C56B H56D 109.4 . . ?
Cl2B C56B H56C 109.4 . . ?
Cl2B C56B H56D 109.4 . . ?
H56C C56B H56D 108.0 . . ?
Cl3A C57A Cl4A 110.5(7) . . ?
Cl3A C57A H57A 109.6 . . ?
Cl3A C57A H57B 109.6 . . ?
Cl4A C57A H57A 109.6 . . ?
Cl4A C57A H57B 109.6 . . ?
H57A C57A H57B 108.1 . . ?
Cl3B C57B Cl4B 122.0(16) . . ?
Cl3B C57B H57C 106.8 . . ?
Cl3B C57B H57D 106.8 . . ?
Cl4B C57B H57C 106.8 . . ?
Cl4B C57B H57D 106.8 . . ?
H57C C57B H57D 106.7 . . ?
Cl3C C57C Cl4C 108(2) . . ?
Cl3C C57C H57E 110.1 . . ?
Cl3C C57C H57F 110.1 . . ?
Cl4C C57C H57E 110.1 . . ?
Cl4C C57C H57F 110.1 . . ?
H57E C57C H57F 108.4 . . ?

loop_
_geom_bond_atom_site_label_1
_geom_bond_atom_site_label_2
_geom_bond_distance
_geom_bond_site_symmetry_2
_geom_bond_publ_flag
O1 C17 1.350(3) . ?
O1 B1 1.469(3) . ?
O2 C28 1.365(3) . ?
O2 B1 1.475(3) . ?
O3 C36 1.363(3) . ?
O3 B1 1.460(3) . ?
O4 C47 1.343(3) . ?
O4 B1 1.471(3) . ?
C17 C18 1.384(3) . ?
C17 C26 1.424(3) . ?
C18 C19 1.436(3) . ?
C18 C27 1.486(3) . ?
C019 C27 1.438(3) . ?
C019 C31 1.428(3) . ?
C019 C35 1.419(3) . ?
C19 C20 1.423(3) . ?
C19 C24 1.425(3) . ?
C20 H20 0.9300 . ?
C20 C21 1.369(4) . ?
C21 H21 0.9300 . ?
C21 C22 1.415(4) . ?
C22 H22 0.9300 . ?
C22 C23 1.368(4) . ?
C23 H23 0.9300 . ?
C23 C24 1.414(4) . ?
C24 C25 1.424(4) . ?
C25 H25 0.9300 . ?
C25 C26 1.361(4) . ?
C26 H26 0.9300 . ?
C27 C28 1.385(3) . ?
C28 C29 1.417(3) . ?
C29 H29 0.9300 . ?
C29 C30 1.364(4) . ?
C30 H30 0.9300 . ?
C30 C31 1.419(4) . ?
C31 C32 1.425(3) . ?
C32 H32 0.9300 . ?
C32 C33 1.365(4) . ?
C33 H33 0.9300 . ?
C33 C34 1.408(3) . ?
C34 H34 0.9300 . ?
C34 C35 1.373(4) . ?
C35 H35 0.9300 . ?
C36 C37 1.380(3) . ?
C36 C45 1.420(3) . ?
C37 C38 1.440(3) . ?
C37 C46 1.489(3) . ?
C38 C39 1.424(3) . ?
C38 C43 1.428(3) . ?
C39 H39 0.9300 . ?
C39 C40 1.365(4) . ?
C40 H40 0.9300 . ?
C40 C41 1.410(4) . ?
C41 H41 0.9300 . ?
C41 C42 1.366(4) . ?
C42 H42 0.9300 . ?
C42 C43 1.420(3) . ?
C43 C44 1.414(4) . ?
C44 H44 0.9300 . ?
C44 C45 1.365(4) . ?
C45 H45 0.9300 . ?
C46 C47 1.388(3) . ?
C46 C55 1.437(3) . ?
C47 C48 1.419(3) . ?
C48 H48 0.9300 . ?
C48 C49 1.369(4) . ?
C49 H49 0.9300 . ?
C49 C50 1.410(4) . ?
C50 C51 1.423(4) . ?
C50 C55 1.428(3) . ?
C51 H51 0.9300 . ?
C51 C52 1.367(4) . ?
C52 H52 0.9300 . ?
C52 C53 1.411(4) . ?
C53 H53 0.9300 . ?
C53 C54 1.368(4) . ?
C54 H54 0.9300 . ?
C54 C55 1.425(4) . ?
P1 N1 1.635(2) . ?
P1 N2 1.624(2) . ?
P1 N3 1.641(2) . ?
P1 N4 1.633(2) . ?
N1 H1 0.83(4) . ?
N1 C1 1.500(3) . ?
N2 C5 1.486(3) . ?
N2 C8 1.488(3) . ?
N3 C9 1.487(3) . ?
N3 C12 1.483(3) . ?
N4 C13 1.489(4) . ?
N4 C16 1.485(4) . ?
C1 C2 1.522(4) . ?
C1 C3 1.527(4) . ?
C1 C4 1.526(4) . ?
C2 H2A 0.9600 . ?
C2 H2B 0.9600 . ?
C2 H2C 0.9600 . ?
C3 H3A 0.9600 . ?
C3 H3B 0.9600 . ?
C3 H3C 0.9600 . ?
C4 H4A 0.9600 . ?
C4 H4B 0.9600 . ?
C4 H4C 0.9600 . ?
C5 H5A 0.9700 . ?
C5 H5B 0.9700 . ?
C5 C6 1.515(4) . ?
C6 H6A 0.9700 . ?
C6 H6B 0.9700 . ?
C6 C7 1.524(4) . ?
C7 H7A 0.9700 . ?
C7 H7B 0.9700 . ?
C7 C8 1.529(3) . ?
C8 H8A 0.9700 . ?
C8 H8B 0.9700 . ?
C9 H9A 0.9700 . ?
C9 H9B 0.9700 . ?
C9 C10 1.537(4) . ?
C10 H10A 0.9700 . ?
C10 H10B 0.9700 . ?
C10 C11 1.514(5) . ?
C11 H11A 0.9700 . ?
C11 H11B 0.9700 . ?
C11 C12 1.525(4) . ?
C12 H12A 0.9700 . ?
C12 H12B 0.9700 . ?
C13 H13A 0.9700 . ?
C13 H13B 0.9700 . ?
C13 C14 1.518(4) . ?
C14 H14A 0.9700 . ?
C14 H14B 0.9700 . ?
C14 C15 1.506(5) . ?
C15 H15A 0.9700 . ?
C15 H15B 0.9700 . ?
C15 C16 1.521(4) . ?
C16 H16A 0.9700 . ?
C16 H16B 0.9700 . ?
Cl1A C56A 1.789(6) . ?
Cl2A C56A 1.741(10) . ?
C56A H56A 0.9700 . ?
C56A H56B 0.9700 . ?
Cl1B C56B 1.759(16) . ?
Cl2B C56B 1.783(15) . ?
C56B H56C 0.9700 . ?
C56B H56D 0.9700 . ?
Cl3A C57A 1.746(10) . ?
Cl4A C57A 1.761(12) . ?
C57A H57A 0.9700 . ?
C57A H57B 0.9700 . ?
Cl3B C57B 1.71(2) . ?
Cl4B C57B 1.80(2) . ?
C57B H57C 0.9700 . ?
C57B H57D 0.9700 . ?
Cl3C C57C 1.76(3) . ?
Cl4C C57C 1.78(3) . ?
C57C H57E 0.9700 . ?
C57C H57F 0.9700 . ?

loop_
_geom_torsion_atom_site_label_1
_geom_torsion_atom_site_label_2
_geom_torsion_atom_site_label_3
_geom_torsion_atom_site_label_4
_geom_torsion
_geom_torsion_site_symmetry_1
_geom_torsion_site_symmetry_2
_geom_torsion_site_symmetry_3
_geom_torsion_site_symmetry_4
_geom_torsion_publ_flag
O1 C17 C18 C19 -176.7(2) . . . . ?
O1 C17 C18 C27 -1.1(3) . . . . ?
O1 C17 C26 C25 -178.5(2) . . . . ?
O2 C28 C29 C30 178.2(2) . . . . ?
O3 C36 C37 C38 -175.7(2) . . . . ?
O3 C36 C37 C46 -0.4(4) . . . . ?
O3 C36 C45 C44 -179.4(2) . . . . ?
O4 C47 C48 C49 -176.6(2) . . . . ?
C17 O1 B1 O2 -30.3(3) . . . . ?
C17 O1 B1 O3 85.6(3) . . . . ?
C17 O1 B1 O4 -151.9(2) . . . . ?
C17 C18 C19 C20 170.3(2) . . . . ?
C17 C18 C19 C24 -7.3(3) . . . . ?
C17 C18 C27 C019 128.9(2) . . . . ?
C17 C18 C27 C28 -49.6(3) . . . . ?
C18 C17 C26 C25 -2.2(4) . . . . ?
C18 C19 C20 C21 180.0(2) . . . . ?
C18 C19 C24 C23 -178.8(2) . . . . ?
C18 C19 C24 C25 2.5(4) . . . . ?
C18 C27 C28 O2 5.5(3) . . . . ?
C18 C27 C28 C29 -172.5(2) . . . . ?
C019 C27 C28 O2 -173.1(2) . . . . ?
C019 C27 C28 C29 8.9(3) . . . . ?
C019 C31 C32 C33 -0.8(4) . . . . ?
C19 C18 C27 C019 -55.6(3) . . . . ?
C19 C18 C27 C28 125.9(2) . . . . ?
C19 C20 C21 C22 -0.5(4) . . . . ?
C19 C24 C25 C26 2.5(4) . . . . ?
C20 C19 C24 C23 3.5(4) . . . . ?
C20 C19 C24 C25 -175.2(2) . . . . ?
C20 C21 C22 C23 2.3(4) . . . . ?
C21 C22 C23 C24 -1.1(4) . . . . ?
C22 C23 C24 C19 -1.8(4) . . . . ?
C22 C23 C24 C25 176.8(3) . . . . ?
C23 C24 C25 C26 -176.2(3) . . . . ?
C24 C19 C20 C21 -2.4(4) . . . . ?
C24 C25 C26 C17 -2.8(4) . . . . ?
C26 C17 C18 C19 7.2(3) . . . . ?
C26 C17 C18 C27 -177.2(2) . . . . ?
C27 C18 C19 C20 -5.2(4) . . . . ?
C27 C18 C19 C24 177.2(2) . . . . ?
C27 C019 C31 C30 -0.2(3) . . . . ?
C27 C019 C31 C32 176.9(2) . . . . ?
C27 C019 C35 C34 -176.4(2) . . . . ?
C27 C28 C29 C30 -3.8(3) . . . . ?
C28 O2 B1 O1 -53.6(3) . . . . ?
C28 O2 B1 O3 -176.42(18) . . . . ?
C28 O2 B1 O4 61.5(3) . . . . ?
C28 C29 C30 C31 -3.6(4) . . . . ?
C29 C30 C31 C019 5.5(3) . . . . ?
C29 C30 C31 C32 -171.6(2) . . . . ?
C30 C31 C32 C33 176.3(2) . . . . ?
C31 C019 C27 C18 174.6(2) . . . . ?
C31 C019 C27 C28 -6.8(3) . . . . ?
C31 C019 C35 C34 0.8(3) . . . . ?
C31 C32 C33 C34 1.4(4) . . . . ?
C32 C33 C34 C35 -0.9(4) . . . . ?
C33 C34 C35 C019 -0.2(4) . . . . ?
C35 C019 C27 C18 -8.3(4) . . . . ?
C35 C019 C27 C28 170.3(2) . . . . ?
C35 C019 C31 C30 -177.5(2) . . . . ?
C35 C019 C31 C32 -0.3(3) . . . . ?
C36 O3 B1 O1 67.5(3) . . . . ?
C36 O3 B1 O2 -170.44(19) . . . . ?
C36 O3 B1 O4 -48.5(3) . . . . ?
C36 C37 C38 C39 168.3(2) . . . . ?
C36 C37 C38 C43 -7.3(3) . . . . ?
C36 C37 C46 C47 -47.4(3) . . . . ?
C36 C37 C46 C55 133.3(3) . . . . ?
C37 C36 C45 C44 -2.5(4) . . . . ?
C37 C38 C39 C40 -177.2(3) . . . . ?
C37 C38 C43 C42 178.4(2) . . . . ?
C37 C38 C43 C44 2.0(4) . . . . ?
C37 C46 C47 O4 4.0(3) . . . . ?
C37 C46 C47 C48 -170.1(2) . . . . ?
C37 C46 C55 C50 169.3(2) . . . . ?
C37 C46 C55 C54 -11.9(4) . . . . ?
C38 C37 C46 C47 127.8(3) . . . . ?
C38 C37 C46 C55 -51.5(3) . . . . ?
C38 C39 C40 C41 -0.4(4) . . . . ?
C38 C43 C44 C45 3.3(4) . . . . ?
C39 C38 C43 C42 2.6(3) . . . . ?
C39 C38 C43 C44 -173.8(2) . . . . ?
C39 C40 C41 C42 1.3(4) . . . . ?
C40 C41 C42 C43 -0.2(4) . . . . ?
C41 C42 C43 C38 -1.8(4) . . . . ?
C41 C42 C43 C44 174.6(3) . . . . ?
C42 C43 C44 C45 -173.1(2) . . . . ?
C43 C38 C39 C40 -1.5(4) . . . . ?
C43 C44 C45 C36 -3.1(4) . . . . ?
C45 C36 C37 C38 7.6(4) . . . . ?
C45 C36 C37 C46 -177.1(2) . . . . ?
C46 C37 C38 C39 -6.9(4) . . . . ?
C46 C37 C38 C43 177.5(2) . . . . ?
C46 C47 C48 C49 -2.1(4) . . . . ?
C47 O4 B1 O1 -156.47(19) . . . . ?
C47 O4 B1 O2 82.1(3) . . . . ?
C47 O4 B1 O3 -33.5(3) . . . . ?
C47 C46 C55 C50 -10.0(3) . . . . ?
C47 C46 C55 C54 168.8(2) . . . . ?
C47 C48 C49 C50 -4.5(4) . . . . ?
C48 C49 C50 C51 -174.9(3) . . . . ?
C48 C49 C50 C55 3.6(4) . . . . ?
C49 C50 C51 C52 176.1(3) . . . . ?
C49 C50 C55 C46 3.7(4) . . . . ?
C49 C50 C55 C54 -175.2(2) . . . . ?
C50 C51 C52 C53 -0.2(5) . . . . ?
C51 C50 C55 C46 -177.8(2) . . . . ?
C51 C50 C55 C54 3.4(4) . . . . ?
C51 C52 C53 C54 1.9(4) . . . . ?
C52 C53 C54 C55 -0.8(4) . . . . ?
C53 C54 C55 C46 179.4(2) . . . . ?
C53 C54 C55 C50 -1.8(4) . . . . ?
C55 C46 C47 O4 -176.6(2) . . . . ?
C55 C46 C47 C48 9.3(3) . . . . ?
C55 C50 C51 C52 -2.4(4) . . . . ?
B1 O1 C17 C18 63.0(3) . . . . ?
B1 O1 C17 C26 -120.8(2) . . . . ?
B1 O2 C28 C27 68.1(3) . . . . ?
B1 O2 C28 C29 -113.8(2) . . . . ?
B1 O3 C36 C37 69.2(3) . . . . ?
B1 O3 C36 C45 -113.9(2) . . . . ?
B1 O4 C47 C46 58.9(3) . . . . ?
B1 O4 C47 C48 -126.7(2) . . . . ?
P1 N1 C1 C2 159.7(2) . . . . ?
P1 N1 C1 C3 40.7(3) . . . . ?
P1 N1 C1 C4 -81.9(3) . . . . ?
P1 N2 C5 C6 -140.85(19) . . . . ?
P1 N2 C8 C7 166.11(18) . . . . ?
P1 N3 C9 C10 -114.8(3) . . . . ?
P1 N3 C12 C11 102.0(2) . . . . ?
P1 N4 C13 C14 -146.4(2) . . . . ?
P1 N4 C16 C15 171.3(2) . . . . ?
N1 P1 N2 C5 74.6(2) . . . . ?
N1 P1 N2 C8 -80.7(2) . . . . ?
N1 P1 N3 C9 -40.9(2) . . . . ?
N1 P1 N3 C12 -174.94(19) . . . . ?
N1 P1 N4 C13 -159.4(2) . . . . ?
N1 P1 N4 C16 46.0(2) . . . . ?
N2 P1 N1 C1 53.7(3) . . . . ?
N2 P1 N3 C9 -169.5(2) . . . . ?
N2 P1 N3 C12 56.5(2) . . . . ?
N2 P1 N4 C13 -31.9(3) . . . . ?
N2 P1 N4 C16 173.6(2) . . . . ?
N2 C5 C6 C7 -35.4(3) . . . . ?
N3 P1 N1 C1 -64.1(3) . . . . ?
N3 P1 N2 C5 -166.1(2) . . . . ?
N3 P1 N2 C8 38.7(2) . . . . ?
N3 P1 N4 C13 83.4(2) . . . . ?
N3 P1 N4 C16 -71.1(2) . . . . ?
N3 C9 C10 C11 0.1(4) . . . . ?
N4 P1 N1 C1 170.9(2) . . . . ?
N4 P1 N2 C5 -41.1(2) . . . . ?
N4 P1 N2 C8 163.59(19) . . . . ?
N4 P1 N3 C9 74.1(2) . . . . ?
N4 P1 N3 C12 -59.9(2) . . . . ?
N4 C13 C14 C15 -30.6(3) . . . . ?
C5 N2 C8 C7 8.1(3) . . . . ?
C5 C6 C7 C8 40.9(3) . . . . ?
C6 C7 C8 N2 -30.1(3) . . . . ?
C8 N2 C5 C6 17.2(3) . . . . ?
C9 N3 C12 C11 -38.8(3) . . . . ?
C9 C10 C11 C12 -23.3(3) . . . . ?
C10 C11 C12 N3 38.2(3) . . . . ?
C12 N3 C9 C10 24.0(3) . . . . ?
C13 N4 C16 C15 13.6(3) . . . . ?
C13 C14 C15 C16 39.6(3) . . . . ?
C14 C15 C16 N4 -32.5(3) . . . . ?
C16 N4 C13 C14 10.5(3) . . . . ?

loop_
_exptl_oxdiff_crystal_face_indexfrac_h
_exptl_oxdiff_crystal_face_indexfrac_k
_exptl_oxdiff_crystal_face_indexfrac_l
_exptl_oxdiff_crystal_face_x
_exptl_oxdiff_crystal_face_y
_exptl_oxdiff_crystal_face_z
-1.9981 -0.9999 -0.0035 -0.0378 -0.1896 -0.2201
0.7562 4.8777 7.5851 0.2078 0.8657 -0.4553
6.7724 3.7045 -0.0187 0.1537 0.6453 0.7483
6.1081 0.7041 -4.4989 0.0260 0.1131 0.9932
2.3643 -3.2147 -7.6684 -0.1389 -0.5762 0.8054
-1.4076 -5.1023 -7.3594 -0.2170 -0.9044 0.3674
-0.6738 -10.1299 4.7885 -0.8821 0.2108 -0.4212
-5.6938 -0.1837 5.2359 -0.0090 0.0010 -1.0000
-4.1419 10.0682 0.6485 0.8606 -0.1133 -0.4965
-1.3110 11.6415 -2.4074 0.9910 -0.1298 0.0338
2.9770 8.2884 -5.2637 0.7009 -0.0911 0.7075
5.6976 0.1871 -5.2299 0.0091 -0.0001 1.0000
5.6508 -6.0459 -3.2613 -0.5206 0.0692 0.8510
3.5754 -10.7283 0.0697 -0.9160 0.1205 0.3826
-0.7547 -10.8205 4.0288 -0.9187 0.1200 -0.3763
4.6888 9.1953 -1.2443 0.6527 0.4500 0.6095
1.3908 11.5388 2.5559 0.8236 0.5667 -0.0231
-4.5693 -9.4174 1.0611 -0.6687 -0.4609 -0.5834
-1.2019 -11.5215 -2.7233 -0.8225 -0.5659 0.0558
4.3516 -5.2950 -5.7455 -0.3830 -0.2624 0.8857
1.9041 -9.5609 -4.9187 -0.6855 -0.4710 0.5552
1.0705 12.1133 -1.3904 0.9582 0.1784 0.2235
-0.1847 12.4100 -0.2563 0.9831 0.1828 0.0047
2.7886 -11.0137 -2.1651 -0.8754 -0.1623 0.4553
0.1750 -12.4100 0.2651 -0.9831 -0.1828 -0.0064
6.7588 -3.7907 -0.0248 -0.4342 0.5090 0.7432
0.0780 -4.8986 7.6591 -0.5472 0.6391 -0.5404
-5.8719 5.1501 -2.9079 0.5846 -0.6844 -0.4357
-1.9038 5.5335 -7.0386 0.6211 -0.7258 0.2957
1.0960 4.3042 -7.7646 0.4790 -0.5590 0.6768
-7.0298 -1.2804 -0.4853 0.0524 -0.6712 -0.7394
-2.0984 -1.6757 -7.7941 0.0751 -0.9430 0.3243
0.9431 -1.2371 -8.2665 0.0577 -0.7188 0.6928
0.2821 1.4456 8.2643 -0.0662 0.8274 -0.5577
6.2961 1.6502 3.4119 -0.0701 0.8902 0.4501
-6.2486 2.9338 -3.1593 0.4236 -0.7801 -0.4604
-1.7984 3.1673 -7.7022 0.4472 -0.8217 0.3533
-0.0117 -2.7764 8.1290 -0.3887 0.7137 -0.5827
6.9625 -2.2021 0.4004 -0.3226 0.5950 0.7362
-5.0407 -8.4730 -1.2276 -0.5368 -0.6996 -0.4715
0.1528 -8.5233 -6.0719 -0.5443 -0.7109 0.4454
-6.2873 -5.7186 -0.2250 -0.3165 -0.6628 -0.6787
0.2857 11.2663 3.4833 0.8051 0.5543 -0.2110
